data_1529860
loop_
_publ_author_name
'Zhu, Yuanyuan'
'Li, Xiaoyuan'
'Chen, Qiao'
'Su, Jinhuan'
'Jia, Fengjing'
'Qiu, Shuai'
'Ma, Mingxia'
'Sun, Quantao'
'Yan, Wenjin'
'Wang, Kairong'
'Wang, Rui'

_publ_section_title
;
 Highly Enantioselective Cascade Reaction Catalyzed by Squaramides: the
 Synthesis of CF3-Containing Chromanes.
;
_journal_issue 15
_journal_name_full 'Organic letters'
_journal_page_first 3826
_journal_page_last 3829
_journal_paper_doi 10.1021/acs.orglett.5b01799
_journal_volume 17
_journal_year 2015
_chemical_absolute_configuration unk
_chemical_formula_sum 'C18 H13 Cl F3 N O4'
_chemical_formula_weight 399.74
_chemical_name_systematic
; 
 ? 
;
_space_group_IT_number 19
_symmetry_cell_setting orthorhombic
_symmetry_space_group_name_Hall 'P 2ac 2ab'
_symmetry_space_group_name_H-M 'P 21 21 21'
_atom_sites_solution_hydrogens geom
_atom_sites_solution_primary direct
_atom_sites_solution_secondary difmap
_audit_creation_method SHELXL-97
_cell_angle_alpha 90.00
_cell_angle_beta 90.00
_cell_angle_gamma 90.00
_cell_formula_units_Z 8
_cell_length_a 10.916(2)
_cell_length_b 12.171(2)
_cell_length_c 27.176(5)
_cell_measurement_temperature 296(2)
_cell_volume 3610.6(11)
_computing_cell_refinement 'Bruker SMART'
_computing_data_collection 'Bruker SMART APEX II'
_computing_data_reduction 'Bruker SMART'
_computing_structure_refinement 'SHELXL-97 (Sheldrick, 2008)'
_computing_structure_solution 'SHELXS-97 (Sheldrick, 2008)'
_diffrn_ambient_temperature 296(2)
_diffrn_measured_fraction_theta_full 0.999
_diffrn_measured_fraction_theta_max 0.999
_diffrn_measurement_device_type 'Bruker APEX II area detector'
_diffrn_measurement_method '\w scans'
_diffrn_radiation_monochromator graphite
_diffrn_radiation_source 'fine-focus sealed tube'
_diffrn_radiation_type MoK\a
_diffrn_radiation_wavelength 0.71073
_diffrn_reflns_av_R_equivalents 0.0531
_diffrn_reflns_av_sigmaI/netI 0.0588
_diffrn_reflns_limit_h_max 12
_diffrn_reflns_limit_h_min -11
_diffrn_reflns_limit_k_max 14
_diffrn_reflns_limit_k_min -14
_diffrn_reflns_limit_l_max 25
_diffrn_reflns_limit_l_min -32
_diffrn_reflns_number 18143
_diffrn_reflns_theta_full 25.00
_diffrn_reflns_theta_max 25.00
_diffrn_reflns_theta_min 1.50
_exptl_absorpt_coefficient_mu 0.265
_exptl_absorpt_correction_T_max 0.9613
_exptl_absorpt_correction_T_min 0.9294
_exptl_absorpt_correction_type multi-scan
_exptl_absorpt_process_details SADABS
_exptl_crystal_colour colorless
_exptl_crystal_density_diffrn 1.471
_exptl_crystal_density_method 'not measured'
_exptl_crystal_description block
_exptl_crystal_F_000 1632
_exptl_crystal_size_max 0.28
_exptl_crystal_size_mid 0.20
_exptl_crystal_size_min 0.15
_refine_diff_density_max 0.260
_refine_diff_density_min -0.267
_refine_diff_density_rms 0.055
_refine_ls_abs_structure_details 'Flack H D (1983), Acta Cryst. A39, 876-881'
_refine_ls_abs_structure_Flack -0.01(10)
_refine_ls_extinction_method none
_refine_ls_goodness_of_fit_ref 1.004
_refine_ls_hydrogen_treatment mixed
_refine_ls_matrix_type full
_refine_ls_number_parameters 487
_refine_ls_number_reflns 6362
_refine_ls_number_restraints 0
_refine_ls_restrained_S_all 1.004
_refine_ls_R_factor_all 0.0880
_refine_ls_R_factor_gt 0.0589
_refine_ls_shift/su_max 0.000
_refine_ls_shift/su_mean 0.000
_refine_ls_structure_factor_coef Fsqd
_refine_ls_weighting_details 'calc w=1/[\s^2^(Fo^2^)+(0.0300P)^2^+3.3000P] where P=(Fo^2^+2Fc^2^)/3'
_refine_ls_weighting_scheme calc
_refine_ls_wR_factor_gt 0.1249
_refine_ls_wR_factor_ref 0.1409
_reflns_number_gt 4375
_reflns_number_total 6362
_reflns_threshold_expression >2sigma(I)
_cod_data_source_file ol5b01799_si_002.cif
_cod_data_source_block 1
_cod_depositor_comments
;
The following automatic conversions were performed:

'_chemical_absolute_configuration' value ' unk ' changed to 'unk'
according to
/usr/data/users/saulius/crontab/automatic-downloads/current/ACS/lib/dictionaries/cif_core.dic
dictionary named 'cif_core.dic' version 2.4.2 from 2011-04-26.

'_symmetry_cell_setting' value 'Orthorhombic' changed to
'orthorhombic' according to
/usr/data/users/saulius/crontab/automatic-downloads/current/ACS/lib/dictionaries/cif_core.dic
dictionary named 'cif_core.dic' version 2.4.2 from 2011-04-26.

'_exptl_absorpt_correction_type' value 'Multi-scan' changed to
'multi-scan' according to
/usr/data/users/saulius/crontab/automatic-downloads/current/ACS/lib/dictionaries/cif_core.dic
dictionary named 'cif_core.dic' version 2.4.2 from 2011-04-26.

Automatic conversion script
Id: cif_fix_values 3271 2015-04-21 07:52:19Z andrius 
;
_cod_original_cell_volume 3610.6(12)
_cod_original_sg_symbol_H-M P2(1)2(1)2(1)
_cod_database_code 1529860

loop_
_symmetry_equiv_pos_as_xyz
'x, y, z'
'x+1/2, -y+1/2, -z'
'-x, y+1/2, -z+1/2'
'-x+1/2, -y, z+1/2'

loop_
_atom_site_label
_atom_site_type_symbol
_atom_site_fract_x
_atom_site_fract_y
_atom_site_fract_z
_atom_site_U_iso_or_equiv
_atom_site_adp_type
_atom_site_occupancy
_atom_site_symmetry_multiplicity
_atom_site_calc_flag
_atom_site_refinement_flags
Cl1 Cl 0.88546(18) 0.67939(12) 0.06384(5) 0.1076(6) Uani 1 1 d .
Cl2 Cl 0.46678(19) 0.66017(13) 0.03550(6) 0.1075(6) Uani 1 1 d .
O1 O 0.7644(4) 0.4901(3) 0.10361(11) 0.0737(10) Uani 1 1 d .
O2 O 0.4798(4) 0.2740(3) 0.17557(17) 0.0989(13) Uani 1 1 d .
O3 O 0.6600(4) 0.2070(3) 0.18587(14) 0.0889(11) Uani 1 1 d .
O4 O 0.8301(4) 0.3396(4) 0.29104(13) 0.1231(18) Uani 1 1 d .
O5 O 0.2935(3) 0.5181(3) 0.08385(12) 0.0779(10) Uani 1 1 d .
O6 O 0.0011(3) 0.3326(3) 0.17141(16) 0.0958(12) Uani 1 1 d .
O7 O 0.1768(4) 0.2543(3) 0.17243(13) 0.0793(10) Uani 1 1 d .
O8 O 0.3541(3) 0.4265(3) 0.28094(12) 0.0738(9) Uani 1 1 d .
N1 N 0.5902(4) 0.2815(3) 0.17544(15) 0.0638(10) Uani 1 1 d .
N2 N 0.1108(4) 0.3336(3) 0.16531(14) 0.0631(10) Uani 1 1 d .
C1 C 0.8757(5) 0.6513(4) 0.12560(17) 0.0644(12) Uani 1 1 d .
C2 C 0.9257(4) 0.7165(4) 0.1603(2) 0.0657(13) Uani 1 1 d .
H2 H 0.9689 0.7786 0.1505 0.079 Uiso 1 1 calc R
C3 C 0.9149(4) 0.6944(4) 0.20927(19) 0.0671(13) Uani 1 1 d .
H3 H 0.9499 0.7412 0.2324 0.080 Uiso 1 1 calc R
C4 C 0.8511(4) 0.6013(4) 0.22444(17) 0.0603(12) Uani 1 1 d .
H4 H 0.8428 0.5867 0.2579 0.072 Uiso 1 1 calc R
C5 C 0.7994(4) 0.5297(3) 0.19017(15) 0.0488(10) Uani 1 1 d .
C6 C 0.8138(4) 0.5531(3) 0.14100(16) 0.0551(11) Uani 1 1 d .
C7 C 0.7308(4) 0.4259(3) 0.20616(14) 0.0492(10) Uani 1 1 d .
H7 H 0.7920 0.3676 0.2099 0.059 Uiso 1 1 calc R
C8 C 0.6473(4) 0.3924(3) 0.16387(15) 0.0501(10) Uani 1 1 d .
H8 H 0.5827 0.4475 0.1596 0.060 Uiso 1 1 calc R
C9 C 0.7215(4) 0.3830(3) 0.11676(16) 0.0568(12) Uani 1 1 d .
H9 H 0.7917 0.3343 0.1223 0.068 Uiso 1 1 calc R
C10 C 0.6539(6) 0.3467(4) 0.07172(19) 0.0745(14) Uani 1 1 d .
C11 C 0.6644(4) 0.4370(4) 0.25580(15) 0.0572(11) Uani 1 1 d .
H11A H 0.6426 0.5134 0.2609 0.069 Uiso 1 1 calc R
H11B H 0.5891 0.3947 0.2547 0.069 Uiso 1 1 calc R
C12 C 0.7409(4) 0.3979(4) 0.29890(17) 0.0643(12) Uani 1 1 d .
C13 C 0.7055(4) 0.4249(4) 0.34970(16) 0.0593(12) Uani 1 1 d .
C14 C 0.7634(5) 0.3736(5) 0.38823(19) 0.0842(17) Uani 1 1 d .
H14 H 0.8220 0.3202 0.3816 0.101 Uiso 1 1 calc R
C15 C 0.7367(6) 0.3993(7) 0.4364(2) 0.104(2) Uani 1 1 d .
H15 H 0.7768 0.3633 0.4619 0.125 Uiso 1 1 calc R
C16 C 0.6496(7) 0.4793(6) 0.4468(2) 0.105(2) Uani 1 1 d .
H16 H 0.6323 0.4993 0.4791 0.126 Uiso 1 1 calc R
C17 C 0.5917(8) 0.5266(6) 0.4094(2) 0.121(3) Uani 1 1 d .
H17 H 0.5308 0.5778 0.4163 0.146 Uiso 1 1 calc R
C18 C 0.6173(5) 0.5037(5) 0.36077(19) 0.0859(17) Uani 1 1 d .
H18 H 0.5762 0.5404 0.3357 0.103 Uiso 1 1 calc R
C19 C 0.4527(5) 0.6451(4) 0.09810(19) 0.0711(14) Uani 1 1 d .
C20 C 0.5273(5) 0.7022(4) 0.1293(2) 0.0797(15) Uani 1 1 d .
H20 H 0.5870 0.7488 0.1166 0.096 Uiso 1 1 calc R
C21 C 0.5148(5) 0.6913(4) 0.1797(2) 0.0758(15) Uani 1 1 d .
H21 H 0.5645 0.7320 0.2007 0.091 Uiso 1 1 calc R
C22 C 0.4281(4) 0.6194(4) 0.19907(18) 0.0628(12) Uani 1 1 d .
H22 H 0.4211 0.6115 0.2330 0.075 Uiso 1 1 calc R
C23 C 0.3513(4) 0.5591(3) 0.16794(17) 0.0535(11) Uani 1 1 d .
C24 C 0.3660(4) 0.5719(4) 0.11762(18) 0.0583(11) Uani 1 1 d .
C25 C 0.2610(4) 0.4749(3) 0.18861(15) 0.0521(10) Uani 1 1 d .
H25 H 0.3090 0.4097 0.1973 0.063 Uiso 1 1 calc R
C26 C 0.1720(4) 0.4397(3) 0.14793(16) 0.0566(11) Uani 1 1 d .
H26 H 0.1098 0.4968 0.1431 0.068 Uiso 1 1 calc R
C27 C 0.2387(5) 0.4191(4) 0.10019(15) 0.0608(12) Uani 1 1 d .
H27 H 0.3029 0.3642 0.1057 0.073 Uiso 1 1 calc R
C28 C 0.1599(7) 0.3828(5) 0.0578(2) 0.0950(19) Uani 1 1 d .
C29 C 0.1943(4) 0.5112(4) 0.23559(15) 0.0554(11) Uani 1 1 d .
H29A H 0.1883 0.5907 0.2356 0.066 Uiso 1 1 calc R
H29B H 0.1116 0.4821 0.2349 0.066 Uiso 1 1 calc R
C30 C 0.2555(4) 0.4749(3) 0.28277(16) 0.0522(10) Uani 1 1 d .
C31 C 0.1959(4) 0.4945(3) 0.33113(16) 0.0542(11) Uani 1 1 d .
C32 C 0.2547(5) 0.4641(4) 0.37343(18) 0.0702(14) Uani 1 1 d .
H32 H 0.3325 0.4334 0.3716 0.084 Uiso 1 1 calc R
C33 C 0.2001(7) 0.4785(5) 0.4189(2) 0.0908(18) Uani 1 1 d .
H33 H 0.2400 0.4556 0.4474 0.109 Uiso 1 1 calc R
C34 C 0.0848(7) 0.5275(5) 0.4219(2) 0.0919(18) Uani 1 1 d .
H34 H 0.0479 0.5389 0.4523 0.110 Uiso 1 1 calc R
C35 C 0.0277(6) 0.5581(5) 0.3801(2) 0.0843(16) Uani 1 1 d .
H35 H -0.0495 0.5900 0.3820 0.101 Uiso 1 1 calc R
C36 C 0.0806(4) 0.5433(4) 0.33495(19) 0.0666(13) Uani 1 1 d .
H36 H 0.0396 0.5658 0.3067 0.080 Uiso 1 1 calc R
F1 F 0.5487(4) 0.4006(3) 0.06473(13) 0.1198(13) Uani 1 1 d .
F2 F 0.7189(4) 0.3526(3) 0.03139(11) 0.1171(14) Uani 1 1 d .
F3 F 0.6210(4) 0.2399(2) 0.07658(12) 0.1065(12) Uani 1 1 d .
F4 F 0.0685(5) 0.4531(5) 0.04991(17) 0.161(2) Uani 1 1 d .
F5 F 0.2214(5) 0.3737(4) 0.01678(12) 0.1462(19) Uani 1 1 d .
F6 F 0.1105(4) 0.2839(3) 0.06682(12) 0.1322(16) Uani 1 1 d .

loop_
_atom_site_aniso_label
_atom_site_aniso_U_11
_atom_site_aniso_U_22
_atom_site_aniso_U_33
_atom_site_aniso_U_23
_atom_site_aniso_U_13
_atom_site_aniso_U_12
Cl1 0.1792(17) 0.0698(9) 0.0739(9) 0.0078(7) 0.0213(10) -0.0397(10)
Cl2 0.1566(15) 0.0717(9) 0.0941(11) 0.0208(8) 0.0233(10) -0.0137(10)
O1 0.115(3) 0.0504(18) 0.0558(18) -0.0028(14) 0.0014(18) -0.0286(19)
O2 0.077(3) 0.056(2) 0.163(4) -0.015(2) 0.023(3) -0.018(2)
O3 0.103(3) 0.0383(17) 0.125(3) 0.0171(18) 0.010(2) 0.014(2)
O4 0.118(3) 0.180(5) 0.071(2) 0.024(3) 0.006(2) 0.096(4)
O5 0.107(3) 0.064(2) 0.063(2) 0.0037(17) -0.0069(19) -0.014(2)
O6 0.061(2) 0.087(3) 0.139(3) -0.017(3) 0.017(2) -0.012(2)
O7 0.083(2) 0.053(2) 0.102(3) 0.0035(18) -0.001(2) -0.0041(19)
O8 0.073(2) 0.075(2) 0.073(2) -0.0009(17) -0.0081(18) 0.0260(19)
N1 0.067(3) 0.039(2) 0.086(3) -0.0034(19) 0.014(2) -0.004(2)
N2 0.058(2) 0.062(3) 0.069(3) -0.011(2) 0.004(2) -0.003(2)
C1 0.077(3) 0.048(3) 0.068(3) -0.006(2) 0.011(3) -0.007(2)
C2 0.067(3) 0.041(2) 0.089(4) -0.006(2) 0.005(3) -0.010(2)
C3 0.072(3) 0.054(3) 0.075(3) -0.010(2) -0.008(3) -0.009(2)
C4 0.060(3) 0.059(3) 0.062(3) -0.004(2) -0.007(2) 0.002(2)
C5 0.051(2) 0.043(2) 0.052(3) -0.0004(19) 0.000(2) 0.0061(19)
C6 0.065(3) 0.042(2) 0.058(3) -0.007(2) 0.006(2) -0.011(2)
C7 0.051(2) 0.044(2) 0.052(2) 0.0062(18) 0.005(2) 0.0063(19)
C8 0.060(3) 0.0248(18) 0.065(3) 0.0057(18) 0.000(2) 0.0001(18)
C9 0.076(3) 0.032(2) 0.063(3) 0.0013(19) 0.003(2) -0.010(2)
C10 0.106(4) 0.047(3) 0.071(4) -0.008(2) 0.008(3) -0.005(3)
C11 0.052(3) 0.057(3) 0.062(3) 0.007(2) 0.004(2) 0.008(2)
C12 0.059(3) 0.068(3) 0.066(3) 0.014(2) 0.004(2) 0.019(3)
C13 0.061(3) 0.062(3) 0.055(3) 0.011(2) -0.004(2) -0.004(2)
C14 0.075(3) 0.111(5) 0.067(4) 0.024(3) 0.004(3) 0.017(3)
C15 0.101(5) 0.142(6) 0.069(4) 0.035(4) -0.003(4) -0.002(5)
C16 0.135(6) 0.125(6) 0.055(4) -0.010(4) 0.003(4) -0.013(5)
C17 0.196(8) 0.093(5) 0.074(4) -0.014(4) 0.007(5) 0.060(5)
C18 0.116(5) 0.079(4) 0.063(3) -0.004(3) -0.006(3) 0.034(3)
C19 0.090(4) 0.040(3) 0.083(4) -0.005(2) 0.009(3) 0.000(3)
C20 0.090(4) 0.041(3) 0.108(5) 0.005(3) 0.017(3) -0.007(3)
C21 0.067(3) 0.042(3) 0.118(5) -0.016(3) -0.002(3) -0.003(2)
C22 0.061(3) 0.052(3) 0.076(3) -0.017(2) -0.006(2) 0.011(2)
C23 0.059(3) 0.033(2) 0.068(3) -0.007(2) -0.004(2) 0.008(2)
C24 0.068(3) 0.035(2) 0.072(3) -0.002(2) -0.007(3) 0.002(2)
C25 0.054(2) 0.044(2) 0.058(3) -0.0011(19) -0.004(2) 0.008(2)
C26 0.066(3) 0.042(2) 0.062(3) -0.003(2) -0.009(2) 0.001(2)
C27 0.078(3) 0.049(3) 0.055(3) 0.000(2) -0.003(2) -0.008(2)
C28 0.141(6) 0.085(4) 0.060(4) -0.007(3) -0.010(4) -0.023(4)
C29 0.056(2) 0.052(3) 0.058(3) -0.008(2) -0.002(2) 0.002(2)
C30 0.054(2) 0.033(2) 0.070(3) -0.0022(19) -0.009(2) 0.001(2)
C31 0.069(3) 0.037(2) 0.056(3) -0.0030(19) -0.003(2) -0.004(2)
C32 0.092(4) 0.050(3) 0.068(3) -0.003(2) -0.013(3) 0.010(3)
C33 0.141(6) 0.066(3) 0.065(4) 0.003(3) -0.015(4) 0.001(4)
C34 0.139(6) 0.075(4) 0.062(4) -0.004(3) 0.015(4) 0.002(4)
C35 0.100(4) 0.075(4) 0.077(4) -0.004(3) 0.015(3) 0.007(3)
C36 0.073(3) 0.058(3) 0.069(3) -0.001(2) 0.002(3) 0.007(2)
F1 0.145(3) 0.113(3) 0.102(3) -0.026(2) -0.051(2) 0.020(3)
F2 0.184(4) 0.100(3) 0.068(2) -0.0249(18) 0.025(2) -0.050(3)
F3 0.155(3) 0.0538(17) 0.110(3) -0.0215(16) 0.006(2) -0.0384(19)
F4 0.175(4) 0.164(4) 0.143(4) -0.009(3) -0.093(3) 0.006(4)
F5 0.244(5) 0.139(3) 0.055(2) -0.0180(19) 0.010(3) -0.079(4)
F6 0.197(4) 0.113(3) 0.086(2) -0.009(2) -0.016(2) -0.087(3)

loop_
_atom_type_symbol
_atom_type_description
_atom_type_scat_dispersion_real
_atom_type_scat_dispersion_imag
_atom_type_scat_source
C C 0.0033 0.0016 'International Tables Vol C Tables 4.2.6.8 and 6.1.1.4'
H H 0.0000 0.0000 'International Tables Vol C Tables 4.2.6.8 and 6.1.1.4'
N N 0.0061 0.0033 'International Tables Vol C Tables 4.2.6.8 and 6.1.1.4'
O O 0.0106 0.0060 'International Tables Vol C Tables 4.2.6.8 and 6.1.1.4'
Cl Cl 0.1484 0.1585 'International Tables Vol C Tables 4.2.6.8 and 6.1.1.4'
F F 0.0171 0.0103 'International Tables Vol C Tables 4.2.6.8 and 6.1.1.4'

loop_
_geom_angle_atom_site_label_1
_geom_angle_atom_site_label_2
_geom_angle_atom_site_label_3
_geom_angle
C6 O1 C9 116.7(3)
C24 O5 C27 116.0(3)
O2 N1 O3 124.6(4)
O2 N1 C8 118.4(4)
O3 N1 C8 116.9(4)
O6 N2 O7 123.8(4)
O6 N2 C26 118.9(4)
O7 N2 C26 117.3(4)
C2 C1 C6 118.5(4)
C2 C1 Cl1 122.8(4)
C6 C1 Cl1 118.7(4)
C1 C2 C3 122.1(5)
C1 C2 H2 118.9
C3 C2 H2 118.9
C2 C3 C4 119.5(4)
C2 C3 H3 120.2
C4 C3 H3 120.2
C3 C4 C5 120.9(4)
C3 C4 H4 119.6
C5 C4 H4 119.6
C6 C5 C4 118.2(4)
C6 C5 C7 120.2(4)
C4 C5 C7 121.6(4)
C5 C6 O1 123.6(4)
C5 C6 C1 120.7(4)
O1 C6 C1 115.6(4)
C8 C7 C5 107.4(3)
C8 C7 C11 113.8(3)
C5 C7 C11 114.0(3)
C8 C7 H7 107.1
C5 C7 H7 107.1
C11 C7 H7 107.1
C9 C8 N1 109.0(3)
C9 C8 C7 109.7(3)
N1 C8 C7 109.1(3)
C9 C8 H8 109.7
N1 C8 H8 109.7
C7 C8 H8 109.7
O1 C9 C10 103.1(4)
O1 C9 C8 108.5(3)
C10 C9 C8 116.7(4)
O1 C9 H9 109.4
C10 C9 H9 109.4
C8 C9 H9 109.4
F2 C10 F1 108.7(5)
F2 C10 F3 106.1(4)
F1 C10 F3 104.9(5)
F2 C10 C9 113.7(5)
F1 C10 C9 113.3(4)
F3 C10 C9 109.5(4)
C12 C11 C7 113.0(4)
C12 C11 H11A 109.0
C7 C11 H11A 109.0
C12 C11 H11B 109.0
C7 C11 H11B 109.0
H11A C11 H11B 107.8
O4 C12 C13 120.2(4)
O4 C12 C11 119.1(4)
C13 C12 C11 120.7(4)
C14 C13 C18 117.8(5)
C14 C13 C12 119.6(5)
C18 C13 C12 122.6(4)
C13 C14 C15 121.7(6)
C13 C14 H14 119.2
C15 C14 H14 119.2
C14 C15 C16 119.7(6)
C14 C15 H15 120.1
C16 C15 H15 120.1
C17 C16 C15 118.3(6)
C17 C16 H16 120.8
C15 C16 H16 120.8
C16 C17 C18 123.3(6)
C16 C17 H17 118.3
C18 C17 H17 118.3
C17 C18 C13 119.1(5)
C17 C18 H18 120.4
C13 C18 H18 120.4
C20 C19 C24 119.3(5)
C20 C19 Cl2 120.5(4)
C24 C19 Cl2 120.2(4)
C19 C20 C21 120.5(5)
C19 C20 H20 119.8
C21 C20 H20 119.8
C20 C21 C22 120.1(5)
C20 C21 H21 119.9
C22 C21 H21 119.9
C21 C22 C23 120.6(5)
C21 C22 H22 119.7
C23 C22 H22 119.7
C24 C23 C22 117.9(4)
C24 C23 C25 120.8(4)
C22 C23 C25 121.1(4)
O5 C24 C23 122.5(4)
O5 C24 C19 115.9(4)
C23 C24 C19 121.5(4)
C23 C25 C26 109.3(3)
C23 C25 C29 114.7(3)
C26 C25 C29 112.3(4)
C23 C25 H25 106.6
C26 C25 H25 106.6
C29 C25 H25 106.6
C27 C26 N2 109.6(3)
C27 C26 C25 111.1(4)
N2 C26 C25 106.9(3)
C27 C26 H26 109.7
N2 C26 H26 109.7
C25 C26 H26 109.7
O5 C27 C28 104.6(4)
O5 C27 C26 109.4(4)
C28 C27 C26 115.5(5)
O5 C27 H27 109.1
C28 C27 H27 109.1
C26 C27 H27 109.1
F5 C28 F4 107.6(6)
F5 C28 F6 106.7(5)
F4 C28 F6 107.7(6)
F5 C28 C27 112.6(6)
F4 C28 C27 111.3(5)
F6 C28 C27 110.7(5)
C30 C29 C25 114.3(4)
C30 C29 H29A 108.7
C25 C29 H29A 108.7
C30 C29 H29B 108.7
C25 C29 H29B 108.7
H29A C29 H29B 107.6
O8 C30 C31 119.8(4)
O8 C30 C29 119.5(4)
C31 C30 C29 120.6(4)
C32 C31 C36 118.4(4)
C32 C31 C30 119.6(4)
C36 C31 C30 122.0(4)
C31 C32 C33 121.0(5)
C31 C32 H32 119.5
C33 C32 H32 119.5
C32 C33 C34 119.6(5)
C32 C33 H33 120.2
C34 C33 H33 120.2
C35 C34 C33 119.1(5)
C35 C34 H34 120.5
C33 C34 H34 120.5
C34 C35 C36 121.6(6)
C34 C35 H35 119.2
C36 C35 H35 119.2
C35 C36 C31 120.3(5)
C35 C36 H36 119.9
C31 C36 H36 119.9

loop_
_geom_bond_atom_site_label_1
_geom_bond_atom_site_label_2
_geom_bond_distance
Cl1 C1 1.716(5)
Cl2 C19 1.718(5)
O1 C6 1.383(5)
O1 C9 1.430(5)
O2 N1 1.209(5)
O3 N1 1.218(5)
O4 C12 1.224(5)
O5 C24 1.377(5)
O5 C27 1.417(5)
O6 N2 1.209(5)
O7 N2 1.220(5)
O8 C30 1.228(5)
N1 C8 1.520(5)
N2 C26 1.529(6)
C1 C2 1.348(6)
C1 C6 1.435(6)
C2 C3 1.363(7)
C2 H2 0.9300
C3 C4 1.393(6)
C3 H3 0.9300
C4 C5 1.395(6)
C4 H4 0.9300
C5 C6 1.376(5)
C5 C7 1.532(6)
C7 C8 1.522(6)
C7 C11 1.537(5)
C7 H7 0.9800
C8 C9 1.519(6)
C8 H8 0.9800
C9 C10 1.496(7)
C9 H9 0.9800
C10 F2 1.308(6)
C10 F1 1.336(6)
C10 F3 1.356(5)
C11 C12 1.516(6)
C11 H11A 0.9700
C11 H11B 0.9700
C12 C13 1.471(6)
C13 C14 1.373(6)
C13 C18 1.393(7)
C14 C15 1.378(8)
C14 H14 0.9300
C15 C16 1.390(9)
C15 H15 0.9300
C16 C17 1.328(8)
C16 H16 0.9300
C17 C18 1.379(7)
C17 H17 0.9300
C18 H18 0.9300
C19 C20 1.367(7)
C19 C24 1.403(7)
C20 C21 1.383(7)
C20 H20 0.9300
C21 C22 1.391(7)
C21 H21 0.9300
C22 C23 1.399(6)
C22 H22 0.9300
C23 C24 1.386(6)
C23 C25 1.529(6)
C25 C26 1.533(6)
C25 C29 1.535(6)
C25 H25 0.9800
C26 C27 1.509(6)
C26 H26 0.9800
C27 C28 1.504(7)
C27 H27 0.9800
C28 F5 1.306(7)
C28 F4 1.332(8)
C28 F6 1.342(7)
C29 C30 1.512(6)
C29 H29A 0.9700
C29 H29B 0.9700
C30 C31 1.486(6)
C31 C32 1.368(6)
C31 C36 1.395(6)
C32 C33 1.384(7)
C32 H32 0.9300
C33 C34 1.395(8)
C33 H33 0.9300
C34 C35 1.349(8)
C34 H34 0.9300
C35 C36 1.367(7)
C35 H35 0.9300
C36 H36 0.9300

loop_
_geom_torsion_atom_site_label_1
_geom_torsion_atom_site_label_2
_geom_torsion_atom_site_label_3
_geom_torsion_atom_site_label_4
_geom_torsion
C6 C1 C2 C3 -2.7(7)
Cl1 C1 C2 C3 178.6(4)
C1 C2 C3 C4 0.4(7)
C2 C3 C4 C5 0.8(7)
C3 C4 C5 C6 0.4(6)
C3 C4 C5 C7 178.9(4)
C4 C5 C6 O1 -178.4(4)
C7 C5 C6 O1 3.1(7)
C4 C5 C6 C1 -2.7(7)
C7 C5 C6 C1 178.7(4)
C9 O1 C6 C5 -14.8(7)
C9 O1 C6 C1 169.3(4)
C2 C1 C6 C5 3.9(7)
Cl1 C1 C6 C5 -177.3(4)
C2 C1 C6 O1 179.9(4)
Cl1 C1 C6 O1 -1.3(6)
C6 C5 C7 C8 -22.9(5)
C4 C5 C7 C8 158.6(4)
C6 C5 C7 C11 -150.0(4)
C4 C5 C7 C11 31.5(6)
O2 N1 C8 C9 -116.7(5)
O3 N1 C8 C9 66.1(5)
O2 N1 C8 C7 123.5(5)
O3 N1 C8 C7 -53.7(5)
C5 C7 C8 C9 53.1(4)
C11 C7 C8 C9 -179.7(3)
C5 C7 C8 N1 172.5(3)
C11 C7 C8 N1 -60.3(4)
C6 O1 C9 C10 169.6(4)
C6 O1 C9 C8 45.3(5)
N1 C8 C9 O1 174.2(4)
C7 C8 C9 O1 -66.4(4)
N1 C8 C9 C10 58.5(5)
C7 C8 C9 C10 177.9(4)
O1 C9 C10 F2 53.7(5)
C8 C9 C10 F2 172.4(4)
O1 C9 C10 F1 -71.1(5)
C8 C9 C10 F1 47.6(6)
O1 C9 C10 F3 172.2(4)
C8 C9 C10 F3 -69.1(5)
C8 C7 C11 C12 142.9(4)
C5 C7 C11 C12 -93.4(5)
C7 C11 C12 O4 -17.1(7)
C7 C11 C12 C13 165.9(4)
O4 C12 C13 C14 -8.0(8)
C11 C12 C13 C14 168.9(5)
O4 C12 C13 C18 169.9(6)
C11 C12 C13 C18 -13.2(7)
C18 C13 C14 C15 -0.6(8)
C12 C13 C14 C15 177.4(5)
C13 C14 C15 C16 -0.3(10)
C14 C15 C16 C17 2.0(11)
C15 C16 C17 C18 -2.8(12)
C16 C17 C18 C13 2.0(11)
C14 C13 C18 C17 -0.2(8)
C12 C13 C18 C17 -178.1(6)
C24 C19 C20 C21 -2.4(8)
Cl2 C19 C20 C21 179.1(4)
C19 C20 C21 C22 1.8(8)
C20 C21 C22 C23 -1.1(7)
C21 C22 C23 C24 1.1(6)
C21 C22 C23 C25 176.3(4)
C27 O5 C24 C23 -24.6(6)
C27 O5 C24 C19 158.3(4)
C22 C23 C24 O5 -178.6(4)
C25 C23 C24 O5 6.2(6)
C22 C23 C24 C19 -1.7(6)
C25 C23 C24 C19 -176.9(4)
C20 C19 C24 O5 179.5(4)
Cl2 C19 C24 O5 -2.0(6)
C20 C19 C24 C23 2.4(7)
Cl2 C19 C24 C23 -179.1(3)
C24 C23 C25 C26 -16.6(5)
C22 C23 C25 C26 168.4(4)
C24 C23 C25 C29 -143.8(4)
C22 C23 C25 C29 41.2(5)
O6 N2 C26 C27 -121.6(5)
O7 N2 C26 C27 58.7(5)
O6 N2 C26 C25 117.9(5)
O7 N2 C26 C25 -61.8(5)
C23 C25 C26 C27 43.8(4)
C29 C25 C26 C27 172.4(4)
C23 C25 C26 N2 163.4(3)
C29 C25 C26 N2 -68.0(4)
C24 O5 C27 C28 176.5(5)
C24 O5 C27 C26 52.2(5)
N2 C26 C27 O5 179.0(4)
C25 C26 C27 O5 -63.1(5)
N2 C26 C27 C28 61.4(5)
C25 C26 C27 C28 179.3(4)
O5 C27 C28 F5 55.3(7)
C26 C27 C28 F5 175.5(5)
O5 C27 C28 F4 -65.7(6)
C26 C27 C28 F4 54.6(7)
O5 C27 C28 F6 174.6(5)
C26 C27 C28 F6 -65.2(7)
C23 C25 C29 C30 -93.5(4)
C26 C25 C29 C30 140.8(4)
C25 C29 C30 O8 4.2(6)
C25 C29 C30 C31 -174.2(4)
O8 C30 C31 C32 3.8(6)
C29 C30 C31 C32 -177.9(4)
O8 C30 C31 C36 -176.2(4)
C29 C30 C31 C36 2.2(6)
C36 C31 C32 C33 1.8(7)
C30 C31 C32 C33 -178.2(4)
C31 C32 C33 C34 -1.8(8)
C32 C33 C34 C35 1.2(9)
C33 C34 C35 C36 -0.7(9)
C34 C35 C36 C31 0.7(8)
C32 C31 C36 C35 -1.2(7)
C30 C31 C36 C35 178.8(4)
